data_8106022
loop_
_publ_author_name
'Lo, Kong Mun'
'Lee, See Mun'
'Tiekink, Edward R.T.'

_publ_section_title
;
 Crystal structure of 4-phenylpiperazin-1-ium
 (4-phenylpiperazin-1-yl)carbothioylsulfanide, [C10H15N2][C11H13N2S2]
;
_journal_issue 6
_journal_name_full 'Zeitschrift f\"ur Kristallographie - New Crystal Structures'
_journal_page_first 1329
_journal_page_last 1331
_journal_paper_doi 10.1515/ncrs-2019-0512
_journal_volume 234
_journal_year 2019
_chemical_formula_moiety 'C11 H13 N2 S2, C10 H15 N2'
_chemical_formula_sum 'C21 H28 N4 S2'
_chemical_formula_weight 400.59
_space_group_crystal_system monoclinic
_space_group_IT_number 14
_space_group_name_Hall '-P 2ybc'
_space_group_name_H-M_alt 'P 1 21/c 1'
_atom_sites_solution_hydrogens mixed
_atom_sites_solution_primary direct
_atom_sites_solution_secondary difmap
_cell_angle_alpha 90
_cell_angle_beta 106.4120(10)
_cell_angle_gamma 90
_cell_formula_units_Z 4
_cell_length_a 16.1880(2)
_cell_length_b 6.81680(10)
_cell_length_c 19.7605(2)
_cell_measurement_reflns_used 13745
_cell_measurement_temperature 100(2)
_cell_measurement_theta_max 76.0550
_cell_measurement_theta_min 4.6480
_cell_volume 2091.73(5)
_computing_cell_refinement 'CrysAlisPro [1]'
_computing_data_collection 'CrysAlisPro [1]'
_computing_data_reduction 'CrysAlisPro [1]'
_computing_molecular_graphics 'ORTEP-3 for Windows [4]'
_computing_publication_material 'SHELXL-2014/7 [3]'
_computing_structure_refinement 'SHELXL-2014/7 [3]'
_computing_structure_solution 'SHELXS-97 [2]'
_diffrn_ambient_temperature 100(2)
_diffrn_detector_area_resol_mean 5.2558
_diffrn_measured_fraction_theta_full 1.000
_diffrn_measured_fraction_theta_max 1.000
_diffrn_measurement_device_type 'XtaLAB Synergy, Dualflex, AtlasS2'
_diffrn_measurement_method '\w scans'
_diffrn_radiation_type CuK\a
_diffrn_radiation_wavelength 1.54178
_diffrn_reflns_av_R_equivalents 0.0352
_diffrn_reflns_av_unetI/netI 0.0193
_diffrn_reflns_Laue_measured_fraction_full 1.000
_diffrn_reflns_Laue_measured_fraction_max 1.000
_diffrn_reflns_limit_h_max 19
_diffrn_reflns_limit_h_min -19
_diffrn_reflns_limit_k_max 4
_diffrn_reflns_limit_k_min -8
_diffrn_reflns_limit_l_max 23
_diffrn_reflns_limit_l_min -23
_diffrn_reflns_number 25933
_diffrn_reflns_point_group_measured_fraction_full 1.000
_diffrn_reflns_point_group_measured_fraction_max 1.000
_diffrn_reflns_theta_full 67.060
_diffrn_reflns_theta_max 67.060
_diffrn_reflns_theta_min 4.666
_diffrn_source 'micro-focus sealed X-ray tube'
_exptl_absorpt_coefficient_mu 2.398
_exptl_absorpt_correction_T_max 1.000
_exptl_absorpt_correction_T_min 0.899
_exptl_absorpt_correction_type gaussian
_exptl_absorpt_process_details 'CrysAlisPro [1]'
_exptl_crystal_colour colourless
_exptl_crystal_density_diffrn 1.272
_exptl_crystal_description prism
_exptl_crystal_F_000 856
_exptl_crystal_size_max 0.121
_exptl_crystal_size_mid 0.061
_exptl_crystal_size_min 0.027
_refine_diff_density_max 0.248
_refine_diff_density_min -0.185
_refine_diff_density_rms 0.040
_refine_ls_extinction_coef .
_refine_ls_extinction_method none
_refine_ls_goodness_of_fit_ref 1.039
_refine_ls_hydrogen_treatment mixed
_refine_ls_matrix_type full
_refine_ls_number_parameters 250
_refine_ls_number_reflns 3726
_refine_ls_number_restraints 2
_refine_ls_restrained_S_all 1.038
_refine_ls_R_factor_all 0.0315
_refine_ls_R_factor_gt 0.0281
_refine_ls_shift/su_max 0.001
_refine_ls_shift/su_mean 0.000
_refine_ls_structure_factor_coef Fsqd
_refine_ls_weighting_details 'w=1/[\s^2^(Fo^2^)+(0.0376P)^2^+0.9110P] where P=(Fo^2^+2Fc^2^)/3'
_refine_ls_weighting_scheme calc
_refine_ls_wR_factor_gt 0.0717
_refine_ls_wR_factor_ref 0.0740
_reflns_Friedel_coverage 0.000
_reflns_Friedel_fraction_full .
_reflns_Friedel_fraction_max .
_reflns_number_gt 3406
_reflns_number_total 3726
_reflns_threshold_expression 'I > 2\s(I)'
_cod_data_source_file suppl_ncrs-2019-0512_suppl.cif
_cod_data_source_block shelx
_cod_original_sg_symbol_H-M 'P 21/c'
_cod_database_code 8106022
_shelx_space_group_comment
;
The symmetry employed for this shelxl refinement is uniquely defined
by the following loop, which should always be used as a source of
symmetry information in preference to the above space-group names.
They are only intended as comments.
;
_shelx_estimated_absorpt_t_min 0.760
_shelx_estimated_absorpt_t_max 0.938

loop_
_space_group_symop_operation_xyz
'x, y, z'
'-x, y+1/2, -z+1/2'
'-x, -y, -z'
'x, -y-1/2, z-1/2'

loop_
_atom_site_label
_atom_site_type_symbol
_atom_site_fract_x
_atom_site_fract_y
_atom_site_fract_z
_atom_site_U_iso_or_equiv
_atom_site_adp_type
_atom_site_occupancy
_atom_site_site_symmetry_order
_atom_site_calc_flag
_atom_site_refinement_flags_posn
_atom_site_refinement_flags_adp
_atom_site_refinement_flags_occupancy
_atom_site_disorder_assembly
_atom_site_disorder_group
S1 S 0.46765(2) 0.26374(5) 0.60297(2) 0.01990(10) Uani 1 1 d . . . . .
S2 S 0.58043(2) 0.61634(5) 0.63185(2) 0.01875(10) Uani 1 1 d . . . . .
N1 N 0.59362(7) 0.31667(17) 0.72131(6) 0.0188(2) Uani 1 1 d . . . . .
N2 N 0.71913(7) 0.10047(16) 0.82654(6) 0.0185(2) Uani 1 1 d . . . . .
N3 N 0.38889(8) 0.63077(17) 0.50114(6) 0.0198(3) Uani 1 1 d D . . . .
H1N H 0.4234(9) 0.567(2) 0.5392(7) 0.024 Uiso 1 1 d D U . . .
H2N H 0.4078(10) 0.598(2) 0.4635(7) 0.024 Uiso 1 1 d D U . . .
N4 N 0.24784(7) 0.88689(16) 0.43912(6) 0.0184(2) Uani 1 1 d . . . . .
C1 C 0.55113(8) 0.39218(19) 0.65839(7) 0.0169(3) Uani 1 1 d . . . . .
C2 C 0.66356(9) 0.4169(2) 0.77322(7) 0.0209(3) Uani 1 1 d . . . . .
H2A H 0.6436 0.4563 0.8142 0.025 Uiso 1 1 calc R U . . .
H2B H 0.6797 0.5371 0.7519 0.025 Uiso 1 1 calc R U . . .
C3 C 0.74192(9) 0.2841(2) 0.79802(7) 0.0208(3) Uani 1 1 d . . . . .
H3C H 0.7654 0.2551 0.7579 0.025 Uiso 1 1 calc R U . . .
H3D H 0.7872 0.3522 0.8348 0.025 Uiso 1 1 calc R U . . .
C4 C 0.64930(9) 0.0005(2) 0.77370(7) 0.0203(3) Uani 1 1 d . . . . .
H4A H 0.6333 -0.1210 0.7944 0.024 Uiso 1 1 calc R U . . .
H4B H 0.6697 -0.0369 0.7327 0.024 Uiso 1 1 calc R U . . .
C5 C 0.57100(9) 0.1312(2) 0.74914(7) 0.0216(3) Uani 1 1 d . . . . .
H5A H 0.5262 0.0632 0.7120 0.026 Uiso 1 1 calc R U . . .
H5B H 0.5471 0.1582 0.7891 0.026 Uiso 1 1 calc R U . . .
C6 C 0.78829(9) -0.0211(2) 0.86363(7) 0.0193(3) Uani 1 1 d . . . . .
C7 C 0.87425(10) 0.0325(2) 0.87526(8) 0.0269(3) Uani 1 1 d . . . . .
H7 H 0.8882 0.1485 0.8542 0.032 Uiso 1 1 calc R U . . .
C8 C 0.93976(10) -0.0823(3) 0.91744(9) 0.0342(4) Uani 1 1 d . . . . .
H8 H 0.9980 -0.0431 0.9251 0.041 Uiso 1 1 calc R U . . .
C9 C 0.92162(10) -0.2521(2) 0.94841(9) 0.0311(4) Uani 1 1 d . . . . .
H9 H 0.9668 -0.3285 0.9778 0.037 Uiso 1 1 calc R U . . .
C10 C 0.83629(10) -0.3096(2) 0.93600(8) 0.0246(3) Uani 1 1 d . . . . .
H10 H 0.8230 -0.4270 0.9566 0.029 Uiso 1 1 calc R U . . .
C11 C 0.77049(9) -0.1967(2) 0.89382(7) 0.0206(3) Uani 1 1 d . . . . .
H11 H 0.7125 -0.2388 0.8852 0.025 Uiso 1 1 calc R U . . .
C12 C 0.29823(9) 0.5647(2) 0.48794(8) 0.0248(3) Uani 1 1 d . . . . .
H12A H 0.2787 0.5888 0.5304 0.030 Uiso 1 1 calc R U . . .
H12B H 0.2943 0.4221 0.4781 0.030 Uiso 1 1 calc R U . . .
C13 C 0.24121(9) 0.6745(2) 0.42592(8) 0.0230(3) Uani 1 1 d . . . . .
H13A H 0.2586 0.6440 0.3829 0.028 Uiso 1 1 calc R U . . .
H13B H 0.1807 0.6322 0.4179 0.028 Uiso 1 1 calc R U . . .
C14 C 0.33664(9) 0.9518(2) 0.44995(8) 0.0220(3) Uani 1 1 d . . . . .
H14A H 0.3405 1.0951 0.4585 0.026 Uiso 1 1 calc R U . . .
H14B H 0.3548 0.9247 0.4071 0.026 Uiso 1 1 calc R U . . .
C15 C 0.39576(9) 0.8458(2) 0.51244(8) 0.0233(3) Uani 1 1 d . . . . .
H15A H 0.4560 0.8880 0.5187 0.028 Uiso 1 1 calc R U . . .
H15B H 0.3799 0.8799 0.5559 0.028 Uiso 1 1 calc R U . . .
C16 C 0.18218(9) 1.0003(2) 0.39213(7) 0.0190(3) Uani 1 1 d . . . . .
C17 C 0.09633(9) 0.9579(2) 0.38733(8) 0.0239(3) Uani 1 1 d . . . . .
H17 H 0.0833 0.8529 0.4142 0.029 Uiso 1 1 calc R U . . .
C18 C 0.02996(10) 1.0662(2) 0.34405(8) 0.0280(3) Uani 1 1 d . . . . .
H18 H -0.0280 1.0340 0.3411 0.034 Uiso 1 1 calc R U . . .
C19 C 0.04749(10) 1.2218(2) 0.30483(8) 0.0305(4) Uani 1 1 d . . . . .
H19 H 0.0020 1.2968 0.2753 0.037 Uiso 1 1 calc R U . . .
C20 C 0.13211(11) 1.2654(2) 0.30958(9) 0.0302(3) Uani 1 1 d . . . . .
H20 H 0.1447 1.3716 0.2830 0.036 Uiso 1 1 calc R U . . .
C21 C 0.19972(10) 1.1564(2) 0.35278(8) 0.0242(3) Uani 1 1 d . . . . .
H21 H 0.2576 1.1887 0.3553 0.029 Uiso 1 1 calc R U . . .

loop_
_atom_site_aniso_label
_atom_site_aniso_U_11
_atom_site_aniso_U_22
_atom_site_aniso_U_33
_atom_site_aniso_U_23
_atom_site_aniso_U_13
_atom_site_aniso_U_12
S1 0.02123(18) 0.01578(17) 0.02076(18) 0.00038(12) 0.00282(13) -0.00165(12)
S2 0.02286(18) 0.01431(17) 0.01992(17) 0.00146(12) 0.00739(13) -0.00151(12)
N1 0.0211(6) 0.0149(6) 0.0196(6) 0.0014(5) 0.0044(5) -0.0028(5)
N2 0.0211(6) 0.0144(6) 0.0193(6) 0.0010(4) 0.0047(5) -0.0005(4)
N3 0.0255(6) 0.0172(6) 0.0181(6) 0.0017(5) 0.0082(5) 0.0046(5)
N4 0.0194(6) 0.0124(6) 0.0244(6) 0.0003(5) 0.0076(5) 0.0005(4)
C1 0.0177(6) 0.0165(7) 0.0189(7) -0.0013(5) 0.0089(5) 0.0034(5)
C2 0.0249(7) 0.0155(7) 0.0202(7) -0.0005(5) 0.0028(6) -0.0021(6)
C3 0.0226(7) 0.0163(7) 0.0226(7) 0.0004(5) 0.0047(6) -0.0032(5)
C4 0.0247(7) 0.0158(7) 0.0199(7) 0.0007(5) 0.0054(6) -0.0036(6)
C5 0.0228(7) 0.0192(7) 0.0220(7) 0.0051(6) 0.0051(6) -0.0044(6)
C6 0.0231(7) 0.0179(7) 0.0177(6) -0.0024(5) 0.0072(5) 0.0021(5)
C7 0.0253(7) 0.0233(8) 0.0339(8) 0.0052(6) 0.0113(6) 0.0012(6)
C8 0.0221(8) 0.0353(9) 0.0452(10) 0.0059(8) 0.0096(7) 0.0043(7)
C9 0.0280(8) 0.0296(8) 0.0355(9) 0.0069(7) 0.0084(7) 0.0108(7)
C10 0.0330(8) 0.0187(7) 0.0239(7) 0.0017(6) 0.0111(6) 0.0047(6)
C11 0.0244(7) 0.0184(7) 0.0203(7) -0.0014(5) 0.0082(6) 0.0011(6)
C12 0.0275(8) 0.0160(7) 0.0341(8) 0.0043(6) 0.0136(6) 0.0003(6)
C13 0.0231(7) 0.0141(7) 0.0317(8) -0.0006(6) 0.0078(6) -0.0011(6)
C14 0.0205(7) 0.0154(7) 0.0291(8) 0.0009(6) 0.0053(6) -0.0006(5)
C15 0.0240(7) 0.0173(7) 0.0270(7) -0.0024(6) 0.0046(6) 0.0010(6)
C16 0.0226(7) 0.0154(7) 0.0196(7) -0.0031(5) 0.0072(5) 0.0017(5)
C17 0.0241(7) 0.0208(7) 0.0281(8) -0.0007(6) 0.0095(6) -0.0001(6)
C18 0.0218(7) 0.0286(8) 0.0328(8) -0.0040(6) 0.0062(6) 0.0015(6)
C19 0.0290(8) 0.0301(9) 0.0288(8) 0.0031(6) 0.0024(6) 0.0087(7)
C20 0.0339(8) 0.0249(8) 0.0310(8) 0.0078(6) 0.0077(7) 0.0030(7)
C21 0.0237(7) 0.0216(7) 0.0278(8) 0.0020(6) 0.0080(6) 0.0002(6)

loop_
_atom_type_symbol
_atom_type_description
_atom_type_scat_dispersion_real
_atom_type_scat_dispersion_imag
_atom_type_scat_source
C C 0.0181 0.0091 'International Tables Vol C Tables 4.2.6.8 and 6.1.1.4'
H H 0.0000 0.0000 'International Tables Vol C Tables 4.2.6.8 and 6.1.1.4'
N N 0.0311 0.0180 'International Tables Vol C Tables 4.2.6.8 and 6.1.1.4'
S S 0.3331 0.5567 'International Tables Vol C Tables 4.2.6.8 and 6.1.1.4'

loop_
_geom_angle_atom_site_label_1
_geom_angle_atom_site_label_2
_geom_angle_atom_site_label_3
_geom_angle
_geom_angle_site_symmetry_1
_geom_angle_site_symmetry_3
C1 N1 C2 124.23(12) . .
C1 N1 C5 124.16(11) . .
C2 N1 C5 111.42(11) . .
C6 N2 C3 116.79(11) . .
C6 N2 C4 115.57(11) . .
C3 N2 C4 110.48(10) . .
C15 N3 C12 110.77(11) . .
C15 N3 H1N 110.0(11) . .
C12 N3 H1N 110.2(11) . .
C15 N3 H2N 109.8(11) . .
C12 N3 H2N 109.0(10) . .
H1N N3 H2N 106.9(15) . .
C16 N4 C14 116.93(11) . .
C16 N4 C13 114.50(11) . .
C14 N4 C13 110.13(11) . .
N1 C1 S1 119.98(10) . .
N1 C1 S2 120.57(10) . .
S1 C1 S2 119.45(8) . .
N1 C2 C3 110.91(11) . .
N1 C2 H2A 109.5 . .
C3 C2 H2A 109.5 . .
N1 C2 H2B 109.5 . .
C3 C2 H2B 109.5 . .
H2A C2 H2B 108.0 . .
N2 C3 C2 110.80(11) . .
N2 C3 H3C 109.5 . .
C2 C3 H3C 109.5 . .
N2 C3 H3D 109.5 . .
C2 C3 H3D 109.5 . .
H3C C3 H3D 108.1 . .
N2 C4 C5 111.15(11) . .
N2 C4 H4A 109.4 . .
C5 C4 H4A 109.4 . .
N2 C4 H4B 109.4 . .
C5 C4 H4B 109.4 . .
H4A C4 H4B 108.0 . .
N1 C5 C4 110.66(11) . .
N1 C5 H5A 109.5 . .
C4 C5 H5A 109.5 . .
N1 C5 H5B 109.5 . .
C4 C5 H5B 109.5 . .
H5A C5 H5B 108.1 . .
C7 C6 C11 117.97(13) . .
C7 C6 N2 122.50(13) . .
C11 C6 N2 119.41(12) . .
C8 C7 C6 120.56(14) . .
C8 C7 H7 119.7 . .
C6 C7 H7 119.7 . .
C9 C8 C7 121.10(15) . .
C9 C8 H8 119.5 . .
C7 C8 H8 119.5 . .
C8 C9 C10 118.95(14) . .
C8 C9 H9 120.5 . .
C10 C9 H9 120.5 . .
C11 C10 C9 120.45(14) . .
C11 C10 H10 119.8 . .
C9 C10 H10 119.8 . .
C10 C11 C6 120.93(13) . .
C10 C11 H11 119.5 . .
C6 C11 H11 119.5 . .
N3 C12 C13 109.84(11) . .
N3 C12 H12A 109.7 . .
C13 C12 H12A 109.7 . .
N3 C12 H12B 109.7 . .
C13 C12 H12B 109.7 . .
H12A C12 H12B 108.2 . .
N4 C13 C12 110.33(12) . .
N4 C13 H13A 109.6 . .
C12 C13 H13A 109.6 . .
N4 C13 H13B 109.6 . .
C12 C13 H13B 109.6 . .
H13A C13 H13B 108.1 . .
N4 C14 C15 110.10(11) . .
N4 C14 H14A 109.6 . .
C15 C14 H14A 109.6 . .
N4 C14 H14B 109.6 . .
C15 C14 H14B 109.6 . .
H14A C14 H14B 108.2 . .
N3 C15 C14 110.23(12) . .
N3 C15 H15A 109.6 . .
C14 C15 H15A 109.6 . .
N3 C15 H15B 109.6 . .
C14 C15 H15B 109.6 . .
H15A C15 H15B 108.1 . .
C21 C16 C17 118.43(13) . .
C21 C16 N4 123.06(12) . .
C17 C16 N4 118.47(12) . .
C18 C17 C16 121.06(14) . .
C18 C17 H17 119.5 . .
C16 C17 H17 119.5 . .
C17 C18 C19 120.48(14) . .
C17 C18 H18 119.8 . .
C19 C18 H18 119.8 . .
C20 C19 C18 118.83(14) . .
C20 C19 H19 120.6 . .
C18 C19 H19 120.6 . .
C19 C20 C21 121.26(14) . .
C19 C20 H20 119.4 . .
C21 C20 H20 119.4 . .
C16 C21 C20 119.93(14) . .
C16 C21 H21 120.0 . .
C20 C21 H21 120.0 . .

loop_
_geom_bond_atom_site_label_1
_geom_bond_atom_site_label_2
_geom_bond_distance
_geom_bond_site_symmetry_2
S1 C1 1.7192(14) .
S2 C1 1.7249(14) .
N1 C1 1.3419(18) .
N1 C2 1.4643(17) .
N1 C5 1.4660(17) .
N2 C6 1.4192(18) .
N2 C3 1.4620(18) .
N2 C4 1.4716(17) .
N3 C15 1.4822(18) .
N3 C12 1.4861(19) .
N3 H1N 0.909(9) .
N3 H2N 0.909(9) .
N4 C16 1.4255(18) .
N4 C14 1.4609(18) .
N4 C13 1.4694(18) .
C2 C3 1.523(2) .
C2 H2A 0.9900 .
C2 H2B 0.9900 .
C3 H3C 0.9900 .
C3 H3D 0.9900 .
C4 C5 1.513(2) .
C4 H4A 0.9900 .
C4 H4B 0.9900 .
C5 H5A 0.9900 .
C5 H5B 0.9900 .
C6 C7 1.394(2) .
C6 C11 1.403(2) .
C7 C8 1.390(2) .
C7 H7 0.9500 .
C8 C9 1.379(2) .
C8 H8 0.9500 .
C9 C10 1.389(2) .
C9 H9 0.9500 .
C10 C11 1.385(2) .
C10 H10 0.9500 .
C11 H11 0.9500 .
C12 C13 1.508(2) .
C12 H12A 0.9900 .
C12 H12B 0.9900 .
C13 H13A 0.9900 .
C13 H13B 0.9900 .
C14 C15 1.515(2) .
C14 H14A 0.9900 .
C14 H14B 0.9900 .
C15 H15A 0.9900 .
C15 H15B 0.9900 .
C16 C21 1.394(2) .
C16 C17 1.396(2) .
C17 C18 1.383(2) .
C17 H17 0.9500 .
C18 C19 1.389(2) .
C18 H18 0.9500 .
C19 C20 1.379(2) .
C19 H19 0.9500 .
C20 C21 1.397(2) .
C20 H20 0.9500 .
C21 H21 0.9500 .

loop_
_geom_torsion_atom_site_label_1
_geom_torsion_atom_site_label_2
_geom_torsion_atom_site_label_3
_geom_torsion_atom_site_label_4
_geom_torsion
_geom_torsion_site_symmetry_1
_geom_torsion_site_symmetry_2
_geom_torsion_site_symmetry_3
_geom_torsion_site_symmetry_4
C2 N1 C1 S1 -177.87(10) . . . .
C5 N1 C1 S1 -3.33(18) . . . .
C2 N1 C1 S2 3.02(18) . . . .
C5 N1 C1 S2 177.55(10) . . . .
C1 N1 C2 C3 -129.18(13) . . . .
C5 N1 C2 C3 55.67(15) . . . .
C6 N2 C3 C2 -168.45(11) . . . .
C4 N2 C3 C2 56.74(14) . . . .
N1 C2 C3 N2 -56.22(15) . . . .
C6 N2 C4 C5 167.46(11) . . . .
C3 N2 C4 C5 -57.13(14) . . . .
C1 N1 C5 C4 129.14(13) . . . .
C2 N1 C5 C4 -55.72(15) . . . .
N2 C4 C5 N1 56.33(15) . . . .
C3 N2 C6 C7 2.42(19) . . . .
C4 N2 C6 C7 134.97(14) . . . .
C3 N2 C6 C11 178.32(12) . . . .
C4 N2 C6 C11 -49.14(16) . . . .
C11 C6 C7 C8 -2.0(2) . . . .
N2 C6 C7 C8 173.93(14) . . . .
C6 C7 C8 C9 0.4(3) . . . .
C7 C8 C9 C10 1.0(3) . . . .
C8 C9 C10 C11 -0.7(2) . . . .
C9 C10 C11 C6 -0.9(2) . . . .
C7 C6 C11 C10 2.3(2) . . . .
N2 C6 C11 C10 -173.80(13) . . . .
C15 N3 C12 C13 56.43(15) . . . .
C16 N4 C13 C12 -165.71(11) . . . .
C14 N4 C13 C12 60.09(15) . . . .
N3 C12 C13 N4 -58.05(15) . . . .
C16 N4 C14 C15 167.40(11) . . . .
C13 N4 C14 C15 -59.62(15) . . . .
C12 N3 C15 C14 -56.34(15) . . . .
N4 C14 C15 N3 57.80(15) . . . .
C14 N4 C16 C21 5.45(19) . . . .
C13 N4 C16 C21 -125.52(14) . . . .
C14 N4 C16 C17 -171.99(12) . . . .
C13 N4 C16 C17 57.03(16) . . . .
C21 C16 C17 C18 0.7(2) . . . .
N4 C16 C17 C18 178.29(13) . . . .
C16 C17 C18 C19 -0.7(2) . . . .
C17 C18 C19 C20 0.3(2) . . . .
C18 C19 C20 C21 0.0(2) . . . .
C17 C16 C21 C20 -0.4(2) . . . .
N4 C16 C21 C20 -177.79(13) . . . .
C19 C20 C21 C16 0.0(2) . . . .
